data_2229596
loop_
_publ_author_name
'Suchetan, P. A.'
'Foro, Sabine'
'Gowda, B. Thimme'

_publ_section_title
;
 4-Chloro-<i>N</i>-(4-nitrobenzoyl)benzenesulfonamide
;
_journal_coeditor_code BT5491
_journal_issue 4
_journal_name_full 'Acta Crystallographica Section E'
_journal_page_first o904
_journal_paper_doi 10.1107/S160053681100969X
_journal_volume 67
_journal_year 2011
_chemical_formula_iupac 'C13 H9 Cl N2 O5 S'
_chemical_formula_moiety 'C13 H9 Cl N2 O5 S'
_chemical_formula_sum 'C13 H9 Cl N2 O5 S'
_chemical_formula_weight 340.73
_chemical_name_systematic
;
4-Chloro-<i>N</i>-(4-nitrobenzoyl)benzenesulfonamide
;
_space_group_IT_number 4
_symmetry_cell_setting monoclinic
_symmetry_space_group_name_Hall 'P 2yb'
_symmetry_space_group_name_H-M 'P 1 21 1'
_atom_sites_solution_hydrogens geom
_atom_sites_solution_primary direct
_atom_sites_solution_secondary difmap
_audit_creation_method SHELXL-97
_cell_angle_alpha 90.00
_cell_angle_beta 104.450(10)
_cell_angle_gamma 90.00
_cell_formula_units_Z 2
_cell_length_a 11.713(2)
_cell_length_b 5.0681(7)
_cell_length_c 12.476(2)
_cell_measurement_reflns_used 1764
_cell_measurement_temperature 293(2)
_cell_measurement_theta_max 27.79
_cell_measurement_theta_min 2.75
_cell_volume 717.2(2)
_computing_cell_refinement
;
CrysAlis RED (Oxford Diffraction, 2009)
;
_computing_data_collection
;
CrysAlis CCD (Oxford Diffraction, 2009)
;
_computing_data_reduction
;
CrysAlis RED (Oxford Diffraction, 2009)
;
_computing_molecular_graphics 'PLATON (Spek, 2009)'
_computing_publication_material 'SHELXL97 (Sheldrick, 2008)'
_computing_structure_refinement 'SHELXL97 (Sheldrick, 2008)'
_computing_structure_solution 'SHELXS97 (Sheldrick, 2008)'
_diffrn_ambient_temperature 293(2)
_diffrn_measured_fraction_theta_full 0.998
_diffrn_measured_fraction_theta_max 0.998
_diffrn_measurement_device_type
;
Oxford Diffraction Xcalibur diffractometer
with a Sapphire CCD detector
;
_diffrn_measurement_method
;
Rotation method data acquisition using \w and \f
;
_diffrn_radiation_monochromator graphite
_diffrn_radiation_source 'fine-focus sealed tube'
_diffrn_radiation_type MoK\a
_diffrn_radiation_wavelength 0.71073
_diffrn_reflns_av_R_equivalents 0.0125
_diffrn_reflns_av_sigmaI/netI 0.0166
_diffrn_reflns_limit_h_max 14
_diffrn_reflns_limit_h_min -11
_diffrn_reflns_limit_k_max 5
_diffrn_reflns_limit_k_min -6
_diffrn_reflns_limit_l_max 13
_diffrn_reflns_limit_l_min -15
_diffrn_reflns_number 2688
_diffrn_reflns_theta_full 26.37
_diffrn_reflns_theta_max 26.37
_diffrn_reflns_theta_min 2.75
_diffrn_standards_decay_% 0
_diffrn_standards_number 0
_exptl_absorpt_coefficient_mu 0.437
_exptl_absorpt_correction_T_max 0.9743
_exptl_absorpt_correction_T_min 0.8728
_exptl_absorpt_correction_type multi-scan
_exptl_absorpt_process_details '(CrysAlis RED; Oxford Diffraction, 2009)'
_exptl_crystal_colour colourless
_exptl_crystal_density_diffrn 1.578
_exptl_crystal_density_method 'not measured'
_exptl_crystal_description prism
_exptl_crystal_F_000 348
_exptl_crystal_size_max 0.32
_exptl_crystal_size_mid 0.18
_exptl_crystal_size_min 0.06
_refine_diff_density_max 0.187
_refine_diff_density_min -0.216
_refine_ls_abs_structure_details 'Flack (1983), 581 Friedel pairs'
_refine_ls_abs_structure_Flack 0.10(8)
_refine_ls_extinction_method none
_refine_ls_goodness_of_fit_ref 0.974
_refine_ls_hydrogen_treatment mixed
_refine_ls_matrix_type full
_refine_ls_number_parameters 202
_refine_ls_number_reflns 2221
_refine_ls_number_restraints 2
_refine_ls_restrained_S_all 0.974
_refine_ls_R_factor_all 0.0338
_refine_ls_R_factor_gt 0.0293
_refine_ls_shift/su_max 0.031
_refine_ls_shift/su_mean 0.005
_refine_ls_structure_factor_coef Fsqd
_refine_ls_weighting_details 'calc w=1/[\s^2^(Fo^2^)+(0.0265P)^2^+0.5326P] where P=(Fo^2^+2Fc^2^)/3'
_refine_ls_weighting_scheme calc
_refine_ls_wR_factor_gt 0.0690
_refine_ls_wR_factor_ref 0.0713
_reflns_number_gt 2052
_reflns_number_total 2221
_reflns_threshold_expression I>2\s(I)
_cod_data_source_file bt5491.cif
_cod_data_source_block I
_cod_original_sg_symbol_H-M 'P 21'
_cod_database_code 2229596
_cod_database_fobs_code 2229596

loop_
_symmetry_equiv_pos_as_xyz
'x, y, z'
'-x, y+1/2, -z'

loop_
_atom_site_type_symbol
_atom_site_label
_atom_site_fract_x
_atom_site_fract_y
_atom_site_fract_z
_atom_site_U_iso_or_equiv
_atom_site_adp_type
_atom_site_calc_flag
_atom_site_refinement_flags
_atom_site_occupancy
_atom_site_disorder_assembly
_atom_site_disorder_group
C C1 0.7268(2) 0.3471(6) 0.8688(2) 0.0313(6) Uani d . 1 . .
C C2 0.7745(2) 0.2212(8) 0.7918(2) 0.0410(6) Uani d . 1 . .
H H2 0.7339 0.0840 0.7493 0.049 Uiso calc R 1 . .
C C3 0.8836(3) 0.3014(7) 0.7785(2) 0.0489(9) Uani d . 1 . .
H H3 0.9174 0.2178 0.7277 0.059 Uiso calc R 1 . .
C C4 0.9402(3) 0.5060(7) 0.8417(3) 0.0473(8) Uani d . 1 . .
C C5 0.8926(3) 0.6356(7) 0.9171(3) 0.0487(8) Uani d . 1 . .
H H5 0.9324 0.7760 0.9579 0.058 Uiso calc R 1 . .
C C6 0.7843(3) 0.5541(6) 0.9314(2) 0.0400(7) Uani d . 1 . .
H H6 0.7510 0.6378 0.9826 0.048 Uiso calc R 1 . .
C C7 0.4676(2) 0.4805(6) 0.7118(2) 0.0325(6) Uani d . 1 . .
C C8 0.3785(2) 0.6855(5) 0.66280(19) 0.0305(7) Uani d . 1 . .
C C9 0.3743(3) 0.7628(8) 0.5547(2) 0.0465(7) Uani d . 1 . .
H H9 0.4248 0.6857 0.5168 0.056 Uiso calc R 1 . .
C C10 0.2952(3) 0.9537(7) 0.5037(2) 0.0511(9) Uani d . 1 . .
H H10 0.2930 1.0083 0.4320 0.061 Uiso calc R 1 . .
C C11 0.2195(3) 1.0625(6) 0.5603(2) 0.0419(7) Uani d . 1 . .
C C12 0.2217(3) 0.9902(7) 0.6672(2) 0.0464(8) Uani d . 1 . .
H H12 0.1702 1.0665 0.7041 0.056 Uiso calc R 1 . .
C C13 0.3026(2) 0.8007(6) 0.7184(2) 0.0430(8) Uani d . 1 . .
H H13 0.3058 0.7504 0.7908 0.052 Uiso calc R 1 . .
N N1 0.48802(19) 0.4379(5) 0.82564(17) 0.0292(5) Uani d D 1 . .
H H1N 0.471(2) 0.560(5) 0.865(2) 0.035 Uiso d D 1 . .
N N2 0.1351(2) 1.2683(6) 0.5060(2) 0.0551(7) Uani d . 1 . .
O O1 0.56993(19) -0.0216(4) 0.84448(18) 0.0447(5) Uani d . 1 . .
O O2 0.59606(16) 0.2753(5) 1.00622(14) 0.0427(5) Uani d . 1 . .
O O3 0.51982(18) 0.3525(5) 0.65776(16) 0.0485(6) Uani d . 1 . .
O O4 0.0734(3) 1.3697(6) 0.5600(2) 0.0791(9) Uani d . 1 . .
O O5 0.1323(3) 1.3233(6) 0.4105(2) 0.0880(10) Uani d . 1 . .
Cl Cl1 1.07887(8) 0.6005(3) 0.82955(9) 0.0835(4) Uani d . 1 . .
S S1 0.59243(6) 0.23417(14) 0.89175(5) 0.03068(15) Uani d . 1 . .

loop_
_atom_site_aniso_label
_atom_site_aniso_U_11
_atom_site_aniso_U_22
_atom_site_aniso_U_33
_atom_site_aniso_U_12
_atom_site_aniso_U_13
_atom_site_aniso_U_23
C1 0.0300(13) 0.0312(15) 0.0316(13) -0.0001(12) 0.0058(10) 0.0047(12)
C2 0.0413(14) 0.0426(17) 0.0402(13) -0.0036(16) 0.0122(11) -0.0049(17)
C3 0.0430(16) 0.064(3) 0.0437(15) 0.0003(16) 0.0182(13) -0.0025(16)
C4 0.0324(15) 0.061(2) 0.0476(17) -0.0074(15) 0.0083(13) 0.0122(17)
C5 0.0422(16) 0.046(2) 0.0529(18) -0.0138(15) 0.0016(14) -0.0060(16)
C6 0.0421(15) 0.0353(18) 0.0411(15) -0.0010(13) 0.0077(12) -0.0040(13)
C7 0.0315(13) 0.0380(16) 0.0280(13) -0.0067(12) 0.0075(10) -0.0051(13)
C8 0.0316(12) 0.0320(19) 0.0264(11) -0.0074(11) 0.0045(10) 0.0008(11)
C9 0.0531(17) 0.057(2) 0.0314(13) 0.0059(18) 0.0139(12) 0.0024(16)
C10 0.066(2) 0.055(2) 0.0294(14) 0.0004(17) 0.0054(14) 0.0114(15)
C11 0.0419(15) 0.0377(18) 0.0382(15) -0.0029(13) -0.0047(12) 0.0029(13)
C12 0.0415(16) 0.056(2) 0.0424(16) 0.0087(15) 0.0125(13) 0.0072(16)
C13 0.0372(14) 0.057(2) 0.0352(14) 0.0053(14) 0.0095(11) 0.0109(14)
N1 0.0332(12) 0.0273(13) 0.0270(11) 0.0010(10) 0.0077(9) -0.0023(9)
N2 0.0610(17) 0.0388(18) 0.0528(15) 0.0008(15) -0.0094(13) 0.0046(16)
O1 0.0487(12) 0.0259(11) 0.0616(13) -0.0035(9) 0.0176(10) -0.0016(10)
O2 0.0467(11) 0.0505(15) 0.0321(9) 0.0011(10) 0.0119(8) 0.0092(10)
O3 0.0523(12) 0.0615(15) 0.0341(10) 0.0126(11) 0.0151(9) -0.0034(10)
O4 0.083(2) 0.0648(19) 0.0776(18) 0.0285(16) -0.0022(15) 0.0016(15)
O5 0.109(2) 0.079(2) 0.0632(17) 0.0196(17) -0.0012(15) 0.0318(16)
Cl1 0.0452(5) 0.1158(9) 0.0939(8) -0.0266(6) 0.0258(5) 0.0049(7)
S1 0.0341(3) 0.0258(3) 0.0332(3) -0.0019(3) 0.0103(2) 0.0029(3)

loop_
_atom_type_symbol
_atom_type_description
_atom_type_scat_dispersion_real
_atom_type_scat_dispersion_imag
_atom_type_scat_source
C C 0.0033 0.0016 'International Tables Vol C Tables 4.2.6.8 and 6.1.1.4'
H H 0.0000 0.0000 'International Tables Vol C Tables 4.2.6.8 and 6.1.1.4'
N N 0.0061 0.0033 'International Tables Vol C Tables 4.2.6.8 and 6.1.1.4'
O O 0.0106 0.0060 'International Tables Vol C Tables 4.2.6.8 and 6.1.1.4'
Cl Cl 0.1484 0.1585 'International Tables Vol C Tables 4.2.6.8 and 6.1.1.4'
S S 0.1246 0.1234 'International Tables Vol C Tables 4.2.6.8 and 6.1.1.4'

loop_
_geom_angle_atom_site_label_1
_geom_angle_atom_site_label_2
_geom_angle_atom_site_label_3
_geom_angle_site_symmetry_1
_geom_angle_site_symmetry_3
_geom_angle
_geom_angle_publ_flag
C6 C1 C2 . . 121.3(3) ?
C6 C1 S1 . . 119.0(2) ?
C2 C1 S1 . . 119.6(2) ?
C3 C2 C1 . . 119.4(3) ?
C3 C2 H2 . . 120.3 ?
C1 C2 H2 . . 120.3 ?
C4 C3 C2 . . 118.7(3) ?
C4 C3 H3 . . 120.6 ?
C2 C3 H3 . . 120.6 ?
C5 C4 C3 . . 122.3(3) ?
C5 C4 Cl1 . . 118.4(3) ?
C3 C4 Cl1 . . 119.2(3) ?
C4 C5 C6 . . 119.1(3) ?
C4 C5 H5 . . 120.5 ?
C6 C5 H5 . . 120.5 ?
C5 C6 C1 . . 119.1(3) ?
C5 C6 H6 . . 120.4 ?
C1 C6 H6 . . 120.4 ?
O3 C7 N1 . . 120.2(3) ?
O3 C7 C8 . . 123.1(2) ?
N1 C7 C8 . . 116.7(2) ?
C9 C8 C13 . . 119.6(3) ?
C9 C8 C7 . . 116.4(3) ?
C13 C8 C7 . . 124.0(2) ?
C8 C9 C10 . . 120.0(3) ?
C8 C9 H9 . . 120.0 ?
C10 C9 H9 . . 120.0 ?
C11 C10 C9 . . 119.2(3) ?
C11 C10 H10 . . 120.4 ?
C9 C10 H10 . . 120.4 ?
C12 C11 C10 . . 122.0(3) ?
C12 C11 N2 . . 118.7(3) ?
C10 C11 N2 . . 119.3(3) ?
C11 C12 C13 . . 118.4(3) ?
C11 C12 H12 . . 120.8 ?
C13 C12 H12 . . 120.8 ?
C8 C13 C12 . . 120.7(3) ?
C8 C13 H13 . . 119.7 ?
C12 C13 H13 . . 119.7 ?
C7 N1 S1 . . 121.38(18) ?
C7 N1 H1N . . 118(2) ?
S1 N1 H1N . . 115(2) ?
O5 N2 O4 . . 124.8(3) ?
O5 N2 C11 . . 117.5(3) ?
O4 N2 C11 . . 117.7(3) ?
O1 S1 O2 . . 120.16(14) ?
O1 S1 N1 . . 108.96(13) ?
O2 S1 N1 . . 103.91(12) ?
O1 S1 C1 . . 108.01(14) ?
O2 S1 C1 . . 107.98(12) ?
N1 S1 C1 . . 107.14(12) ?

loop_
_geom_bond_atom_site_label_1
_geom_bond_atom_site_label_2
_geom_bond_site_symmetry_2
_geom_bond_distance
_geom_bond_publ_flag
C1 C6 . 1.379(4) ?
C1 C2 . 1.382(4) ?
C1 S1 . 1.764(3) ?
C2 C3 . 1.389(4) ?
C2 H2 . 0.9300 ?
C3 C4 . 1.369(5) ?
C3 H3 . 0.9300 ?
C4 C5 . 1.375(5) ?
C4 Cl1 . 1.736(3) ?
C5 C6 . 1.387(4) ?
C5 H5 . 0.9300 ?
C6 H6 . 0.9300 ?
C7 O3 . 1.206(3) ?
C7 N1 . 1.397(3) ?
C7 C8 . 1.491(4) ?
C8 C9 . 1.394(3) ?
C8 C13 . 1.386(4) ?
C9 C10 . 1.380(5) ?
C9 H9 . 0.9300 ?
C10 C11 . 1.379(5) ?
C10 H10 . 0.9300 ?
C11 C12 . 1.377(4) ?
C11 N2 . 1.480(4) ?
C12 C13 . 1.388(4) ?
C12 H12 . 0.9300 ?
C13 H13 . 0.9300 ?
N1 S1 . 1.655(2) ?
N1 H1N . 0.843(17) ?
N2 O5 . 1.216(4) ?
N2 O4 . 1.218(4) ?
O1 S1 . 1.421(2) ?
O2 S1 . 1.4333(18) ?

loop_
_geom_hbond_atom_site_label_D
_geom_hbond_atom_site_label_H
_geom_hbond_atom_site_label_A
_geom_hbond_site_symmetry_A
_geom_hbond_distance_DH
_geom_hbond_distance_HA
_geom_hbond_distance_DA
_geom_hbond_angle_DHA
N1 H1N O2 2_657 0.843(17) 2.242(19) 3.054(3) 162(3)

loop_
_geom_torsion_atom_site_label_1
_geom_torsion_atom_site_label_2
_geom_torsion_atom_site_label_3
_geom_torsion_atom_site_label_4
_geom_torsion_site_symmetry_1
_geom_torsion_site_symmetry_2
_geom_torsion_site_symmetry_3
_geom_torsion_site_symmetry_4
_geom_torsion
_geom_torsion_publ_flag
C6 C1 C2 C3 . . . . 1.1(5) ?
S1 C1 C2 C3 . . . . -176.4(2) ?
C1 C2 C3 C4 . . . . -0.7(5) ?
C2 C3 C4 C5 . . . . -0.4(5) ?
C2 C3 C4 Cl1 . . . . 177.7(3) ?
C3 C4 C5 C6 . . . . 1.2(5) ?
Cl1 C4 C5 C6 . . . . -177.0(2) ?
C4 C5 C6 C1 . . . . -0.7(5) ?
C2 C1 C6 C5 . . . . -0.4(4) ?
S1 C1 C6 C5 . . . . 177.1(2) ?
O3 C7 C8 C9 . . . . -12.6(4) ?
N1 C7 C8 C9 . . . . 168.2(3) ?
O3 C7 C8 C13 . . . . 167.9(3) ?
N1 C7 C8 C13 . . . . -11.3(4) ?
C13 C8 C9 C10 . . . . 0.3(5) ?
C7 C8 C9 C10 . . . . -179.3(3) ?
C8 C9 C10 C11 . . . . -1.1(5) ?
C9 C10 C11 C12 . . . . 1.2(5) ?
C9 C10 C11 N2 . . . . 179.6(3) ?
C10 C11 C12 C13 . . . . -0.4(5) ?
N2 C11 C12 C13 . . . . -178.8(3) ?
C9 C8 C13 C12 . . . . 0.6(4) ?
C7 C8 C13 C12 . . . . -179.9(3) ?
C11 C12 C13 C8 . . . . -0.6(5) ?
O3 C7 N1 S1 . . . . 6.0(4) ?
C8 C7 N1 S1 . . . . -174.85(18) ?
C12 C11 N2 O5 . . . . -177.8(3) ?
C10 C11 N2 O5 . . . . 3.7(5) ?
C12 C11 N2 O4 . . . . 2.0(5) ?
C10 C11 N2 O4 . . . . -176.5(3) ?
C7 N1 S1 O1 . . . . -58.9(2) ?
C7 N1 S1 O2 . . . . 171.9(2) ?
C7 N1 S1 C1 . . . . 57.7(2) ?
C6 C1 S1 O1 . . . . -162.3(2) ?
C2 C1 S1 O1 . . . . 15.2(3) ?
C6 C1 S1 O2 . . . . -31.0(3) ?
C2 C1 S1 O2 . . . . 146.6(2) ?
C6 C1 S1 N1 . . . . 80.4(2) ?
C2 C1 S1 N1 . . . . -102.0(2) ?

loop_
_cod_related_entry_id
_cod_related_entry_database
_cod_related_entry_code
1 ChemSpider 9614107
